data_2201465
loop_
_publ_author_name
'Patrik Nilsson'
'Ola F. Wendt'

_publ_section_title
;
 <i>trans</i>-Di-\m-chloro-bis[(dimethyl
 sulfoxide-\k<i>S</i>)phenylplatinum(II)]
;
_journal_issue 11
_journal_name_full 'Acta Crystallographica Section E'
_journal_page_first m639
_journal_page_last m640
_journal_paper_doi 10.1107/S1600536802018421
_journal_volume 58
_journal_year 2002
_chemical_formula_iupac '[Pt2 Cl2 (C6 H5)2 (C 2 H6 O1 S1)2]'
_chemical_formula_moiety '[Pt2 Cl2 (C6 H5)2 (C 2 H6 O1 S1)2]'
_chemical_formula_sum 'C16 H22 Cl2 O2 Pt2 S2'
_chemical_formula_weight 771.54
_chemical_name_common '[Pt(\m-Cl)Ph(dmso)]~2~'
_chemical_name_systematic
;
trans-Di-\m-chloro-bis[(dimethyl sulfoxide\kO)phenylplatinum(II)]
;
_space_group_IT_number 2
_symmetry_cell_setting triclinic
_symmetry_space_group_name_Hall '-P 1'
_symmetry_space_group_name_H-M 'P -1'
_atom_sites_solution_hydrogens geom
_atom_sites_solution_primary direct
_atom_sites_solution_secondary difmap
_audit_creation_method SHELXL-97
_cell_angle_alpha 99.24(3)
_cell_angle_beta 102.01(3)
_cell_angle_gamma 94.91(3)
_cell_formula_units_Z 1
_cell_length_a 5.9625(12)
_cell_length_b 8.0026(16)
_cell_length_c 11.388(2)
_cell_measurement_reflns_used 3272
_cell_measurement_temperature 293(2)
_cell_measurement_theta_max 30.090
_cell_measurement_theta_min 2.598
_cell_volume 520.6(2)
_computing_cell_refinement 'SAINT (Bruker, 1995)'
_computing_data_collection 'SMART (Bruker, 1995)'
_computing_data_reduction SAINT
_computing_molecular_graphics 'DIAMOND (Brandenburg, 1999)'
_computing_publication_material SHELXL97
_computing_structure_refinement 'SHELXL97 (Sheldrick, 1997)'
_computing_structure_solution 'SHELXS97 (Sheldrick, 1997)'
_diffrn_ambient_temperature 293(2)
_diffrn_detector_area_resol_mean 512
_diffrn_measured_fraction_theta_full 0.908
_diffrn_measured_fraction_theta_max 0.908
_diffrn_measurement_device_type 'Bruker SMART CCD'
_diffrn_measurement_method \w
_diffrn_radiation_monochromator graphite
_diffrn_radiation_source 'rotating anode'
_diffrn_radiation_type MoK\a
_diffrn_radiation_wavelength 0.71073
_diffrn_reflns_av_R_equivalents 0.0526
_diffrn_reflns_av_sigmaI/netI 0.0596
_diffrn_reflns_limit_h_max 8
_diffrn_reflns_limit_h_min -8
_diffrn_reflns_limit_k_max 11
_diffrn_reflns_limit_k_min -11
_diffrn_reflns_limit_l_max 15
_diffrn_reflns_limit_l_min -16
_diffrn_reflns_number 6421
_diffrn_reflns_theta_full 31.58
_diffrn_reflns_theta_max 31.58
_diffrn_reflns_theta_min 1.86
_diffrn_standards_decay_% 0.0
_exptl_absorpt_coefficient_mu 13.885
_exptl_absorpt_correction_T_max 0.359
_exptl_absorpt_correction_T_min 0.145
_exptl_absorpt_correction_type empirical
_exptl_absorpt_process_details '(SADABS; Sheldrick, 1996)'
_exptl_crystal_colour white
_exptl_crystal_density_diffrn 2.461
_exptl_crystal_density_method 'not measured'
_exptl_crystal_description plate
_exptl_crystal_F_000 356
_exptl_crystal_size_max 0.14
_exptl_crystal_size_mid 0.10
_exptl_crystal_size_min 0.06
_refine_diff_density_max 3.633
_refine_diff_density_min -2.576
_refine_ls_extinction_method none
_refine_ls_goodness_of_fit_ref 0.996
_refine_ls_hydrogen_treatment constr
_refine_ls_matrix_type full
_refine_ls_number_parameters 109
_refine_ls_number_reflns 3170
_refine_ls_number_restraints 0
_refine_ls_restrained_S_all 0.996
_refine_ls_R_factor_all 0.0593
_refine_ls_R_factor_gt 0.0467
_refine_ls_shift/su_max 0.001
_refine_ls_shift/su_mean 0.000
_refine_ls_structure_factor_coef Fsqd
_refine_ls_weighting_details 'calc w = 1/[\s^2^(Fo^2^)+(0.0771P)^2^] where P = (Fo^2^+2Fc^2^)/3'
_refine_ls_weighting_scheme calc
_refine_ls_wR_factor_gt 0.1136
_refine_ls_wR_factor_ref 0.1198
_reflns_number_gt 2621
_reflns_number_total 3170
_reflns_threshold_expression I>2\s(I)
_cod_data_source_file cv6153.cif
_cod_data_source_block I
_cod_original_cell_volume 520.59(18)
_cod_database_code 2201465
_cod_database_fobs_code 2201465

loop_
_symmetry_equiv_pos_as_xyz
'x, y, z'
'-x, -y, -z'

loop_
_atom_site_label
_atom_site_fract_x
_atom_site_fract_y
_atom_site_fract_z
_atom_site_U_iso_or_equiv
_atom_site_adp_type
_atom_site_calc_flag
_atom_site_refinement_flags
_atom_site_occupancy
_atom_site_disorder_assembly
_atom_site_disorder_group
_atom_site_type_symbol
Pt1 -0.11587(5) 0.55821(3) 0.63114(3) 0.02870(11) Uani d . 1 . . Pt
Cl1 -0.1138(4) 0.3042(2) 0.4928(2) 0.0402(5) Uani d . 1 . . Cl
S1 -0.1308(4) 0.8007(3) 0.7485(2) 0.0375(4) Uani d . 1 . . S
O1 0.0865(14) 0.8859(10) 0.8282(8) 0.064(2) Uani d . 1 . . O
C1 -0.344(3) 0.7931(14) 0.8371(14) 0.086(5) Uani d . 1 . . C
H1A -0.3052 0.7193 0.8950 0.128 Uiso calc R 1 . . H
H1B -0.4924 0.7501 0.7842 0.128 Uiso calc R 1 . . H
H1C -0.3498 0.9057 0.8798 0.128 Uiso calc R 1 . . H
C2 -0.240(2) 0.9417(12) 0.6515(10) 0.053(3) Uani d . 1 . . C
H2A -0.1388 0.9585 0.5981 0.080 Uiso calc R 1 . . H
H2B -0.2504 1.0494 0.7002 0.080 Uiso calc R 1 . . H
H2C -0.3912 0.8937 0.6039 0.080 Uiso calc R 1 . . H
C11 -0.2856(13) 0.4254(9) 0.7268(7) 0.0289(15) Uani d . 1 . . C
C12 -0.5159(15) 0.3583(12) 0.6814(9) 0.0412(19) Uani d . 1 . . C
H12 -0.5937 0.3760 0.6055 0.049 Uiso calc R 1 . . H
C13 -0.630(2) 0.2648(14) 0.7488(11) 0.055(3) Uani d . 1 . . C
H13 -0.7856 0.2227 0.7188 0.066 Uiso calc R 1 . . H
C14 -0.516(2) 0.2344(12) 0.8592(10) 0.056(3) Uani d . 1 . . C
H14 -0.5936 0.1684 0.9020 0.068 Uiso calc R 1 . . H
C15 -0.294(2) 0.2979(12) 0.9068(9) 0.052(3) Uani d . 1 . . C
H15 -0.2195 0.2793 0.9831 0.062 Uiso calc R 1 . . H
C16 -0.1762(17) 0.3921(11) 0.8405(8) 0.0402(19) Uani d . 1 . . C
H16 -0.0213 0.4339 0.8724 0.048 Uiso calc R 1 . . H

loop_
_atom_site_aniso_label
_atom_site_aniso_U_11
_atom_site_aniso_U_22
_atom_site_aniso_U_33
_atom_site_aniso_U_12
_atom_site_aniso_U_13
_atom_site_aniso_U_23
Pt1 0.02807(17) 0.02633(15) 0.03420(18) 0.00095(10) 0.01042(11) 0.00972(11)
Cl1 0.0492(12) 0.0282(8) 0.0473(12) -0.0029(8) 0.0227(10) 0.0079(8)
S1 0.0460(12) 0.0296(9) 0.0393(11) 0.0033(8) 0.0141(9) 0.0081(8)
O1 0.056(5) 0.053(4) 0.065(5) -0.003(3) -0.006(4) -0.007(4)
C1 0.139(14) 0.040(5) 0.107(11) 0.011(7) 0.102(11) 0.005(6)
C2 0.079(8) 0.034(4) 0.053(6) 0.017(5) 0.019(5) 0.017(4)
C11 0.027(4) 0.029(3) 0.034(4) 0.002(3) 0.013(3) 0.010(3)
C12 0.028(4) 0.051(5) 0.045(5) -0.003(3) 0.007(3) 0.015(4)
C13 0.048(6) 0.057(6) 0.068(7) -0.003(5) 0.032(5) 0.015(5)
C14 0.085(8) 0.040(4) 0.048(6) -0.017(5) 0.030(6) 0.013(4)
C15 0.080(8) 0.045(5) 0.032(5) -0.003(5) 0.015(5) 0.013(4)
C16 0.050(5) 0.037(4) 0.032(4) -0.006(4) 0.006(4) 0.010(3)

loop_
_atom_type_symbol
_atom_type_description
_atom_type_scat_dispersion_real
_atom_type_scat_dispersion_imag
_atom_type_scat_source
C C 0.0033 0.0016 'International Tables Vol C Tables 4.2.6.8 and 6.1.1.4'
H H 0.0000 0.0000 'International Tables Vol C Tables 4.2.6.8 and 6.1.1.4'
O O 0.0106 0.0060 'International Tables Vol C Tables 4.2.6.8 and 6.1.1.4'
S S 0.1246 0.1234 'International Tables Vol C Tables 4.2.6.8 and 6.1.1.4'
Cl Cl 0.1484 0.1585 'International Tables Vol C Tables 4.2.6.8 and 6.1.1.4'
Pt Pt -1.7033 8.3905 'International Tables Vol C Tables 4.2.6.8 and 6.1.1.4'

loop_
_geom_angle_atom_site_label_1
_geom_angle_atom_site_label_2
_geom_angle_atom_site_label_3
_geom_angle_site_symmetry_3
_geom_angle
_geom_angle_publ_flag
C11 Pt1 S1 . 92.2(2) yes
C11 Pt1 Cl1 . 89.9(2) yes
S1 Pt1 Cl1 . 175.98(8) yes
C11 Pt1 Cl1 2_566 174.0(2) yes
S1 Pt1 Cl1 2_566 93.10(8) yes
Cl1 Pt1 Cl1 2_566 85.02(7) yes
Pt1 Cl1 Pt1 2_566 94.98(7) yes
O1 S1 C2 . 107.7(5) yes
O1 S1 C1 . 108.5(7) yes
C2 S1 C1 . 100.6(7) yes
O1 S1 Pt1 . 116.7(4) yes
C2 S1 Pt1 . 107.3(4) yes
C1 S1 Pt1 . 114.6(4) yes
C12 C11 C16 . 117.4(7) ?
C12 C11 Pt1 . 121.1(6) ?
C16 C11 Pt1 . 121.5(6) ?
C11 C12 C13 . 120.2(9) ?
C14 C13 C12 . 120.4(10) ?
C15 C14 C13 . 121.3(9) ?
C14 C15 C16 . 119.1(9) ?
C15 C16 C11 . 121.6(9) ?
S1 C1 H1A . 109.5 ?
S1 C1 H1B . 109.5 ?
H1A C1 H1B . 109.5 ?
S1 C1 H1C . 109.5 ?
H1A C1 H1C . 109.5 ?
H1B C1 H1C . 109.5 ?
S1 C2 H2A . 109.5 ?
S1 C2 H2B . 109.5 ?
H2A C2 H2B . 109.5 ?
S1 C2 H2C . 109.5 ?
H2A C2 H2C . 109.5 ?
H2B C2 H2C . 109.5 ?
C11 C12 H12 . 119.9 ?
C13 C12 H12 . 119.9 ?
C14 C13 H13 . 119.8 ?
C12 C13 H13 . 119.8 ?
C15 C14 H14 . 119.4 ?
C13 C14 H14 . 119.4 ?
CC14 C15 H15 . 120.4 ?
C16 C15 H15 . 120.4 ?
C15 C16 H16 . 119.2 ?
C11 C16 H16 . 119.2 ?

loop_
_geom_bond_atom_site_label_1
_geom_bond_atom_site_label_2
_geom_bond_site_symmetry_2
_geom_bond_distance
_geom_bond_publ_flag
Pt1 C11 . 1.997(7) yes
Pt1 S1 . 2.192(2) yes
Pt1 Cl1 . 2.366(2) yes
Pt1 Cl1 2_566 2.475(2) yes
Cl1 Pt1 2_566 2.475(2) no
S1 O1 . 1.459(8) yes
S1 C2 . 1.773(10) yes
S1 C1 . 1.784(11) yes
C11 C12 . 1.389(12) no
C11 C16 . 1.400(12) no
C12 C13 . 1.390(13) no
C13 C14 . 1.369(17) no
C14 C15 . 1.343(17) no
C15 C16 . 1.395(13) no
C1 H1A . 0.9600 ?
C1 H1B . 0.9600 ?
C1 H1C . 0.9600 ?
C2 H2A . 0.9600 ?
C2 H2B . 0.9600 ?
C2 H2C . 0.9600 ?
C12 H12 . 0.9300 ?
C13 H13 . 0.9300 ?
C14 H14 . 0.9300 ?
C15 H15 . 0.9300 ?
C16 H16 . 0.9300 ?
